data_1576986
loop_
_publ_author_name
'Ghosh, Subrata'
'Oyala, Paul H.'
'Fizer, Maksym'
'Dergachev, Vsevolod D.'
'Varganov, Sergey A.'
'Frank, Natia L.'

_publ_section_title
;
 Quantum coherence enhancement through control of metal-ligand covalency:
 modulating spin-orbit coupling in isostructural molecular qubits.
;
_journal_issue 20
_journal_name_full 'Chemical science'
_journal_page_first 10029
_journal_page_last 10046
_journal_paper_doi 10.1039/d5sc09844k
_journal_volume 17
_journal_year 2026
_chemical_formula_moiety 'C34 H40 Co N6, 2(B F4)'
_chemical_formula_sum 'C34 H40 B2 Co F8 N6'
_chemical_formula_weight 765.27
_space_group_crystal_system monoclinic
_space_group_IT_number 15
_space_group_name_Hall '-C 2yc'
_space_group_name_H-M_alt 'C 1 2/c 1'
_atom_sites_solution_hydrogens geom
_audit_creation_date 2022-09-09
_audit_creation_method
;
Olex2 1.5
(compiled 2022.04.07 svn.rca3783a0 for OlexSys, GUI svn.r6498)
;
_audit_update_record
;
2024-01-26 deposited with the CCDC.	2026-03-26 downloaded from the CCDC.
;
_cell_angle_alpha 90
_cell_angle_beta 96.7290(10)
_cell_angle_gamma 90
_cell_formula_units_Z 4
_cell_length_a 18.1452(13)
_cell_length_b 10.5740(8)
_cell_length_c 17.5799(13)
_cell_measurement_reflns_used 4812
_cell_measurement_temperature 100(2)
_cell_measurement_theta_max 27.30
_cell_measurement_theta_min 2.23
_cell_volume 3349.8(4)
_computing_cell_refinement 'Bruker SAINT'
_computing_data_collection 'Bruker APEX2'
_computing_data_reduction 'Bruker SAINT'
_computing_molecular_graphics 'Olex2 1.5 (Dolomanov et al., 2009)'
_computing_publication_material 'Olex2 1.5 (Dolomanov et al., 2009)'
_computing_structure_refinement 'SHELXL 2018/3 (Sheldrick, 2015)'
_computing_structure_solution 'SHELXT 2014/5 (Sheldrick, 2014)'
_diffrn_ambient_temperature 100(2)
_diffrn_measured_fraction_theta_full 1.000
_diffrn_measured_fraction_theta_max 0.999
_diffrn_measurement_device_type 'Bruker Smart Apex II Ultra'
_diffrn_measurement_method '\f and \w scans'
_diffrn_radiation_type MoK\a
_diffrn_radiation_wavelength 0.71073
_diffrn_reflns_av_R_equivalents 0.0608
_diffrn_reflns_av_unetI/netI 0.0418
_diffrn_reflns_Laue_measured_fraction_full 1.000
_diffrn_reflns_Laue_measured_fraction_max 0.999
_diffrn_reflns_limit_h_max 25
_diffrn_reflns_limit_h_min -25
_diffrn_reflns_limit_k_max 15
_diffrn_reflns_limit_k_min -15
_diffrn_reflns_limit_l_max 24
_diffrn_reflns_limit_l_min -25
_diffrn_reflns_number 31217
_diffrn_reflns_point_group_measured_fraction_full 1.000
_diffrn_reflns_point_group_measured_fraction_max 0.999
_diffrn_reflns_theta_full 25.242
_diffrn_reflns_theta_max 30.603
_diffrn_reflns_theta_min 2.233
_diffrn_source 'Rotating anode'
_exptl_absorpt_coefficient_mu 0.593
_exptl_absorpt_correction_T_max 0.91
_exptl_absorpt_correction_T_min 0.79
_exptl_absorpt_correction_type multi-scan
_exptl_absorpt_process_details SADABS
_exptl_crystal_colour Red
_exptl_crystal_density_diffrn 1.517
_exptl_crystal_description Rectengular
_exptl_crystal_F_000 1580
_exptl_crystal_size_max 0.44
_exptl_crystal_size_mid 0.34
_exptl_crystal_size_min 0.16
_refine_diff_density_max 0.758
_refine_diff_density_min -0.773
_refine_diff_density_rms 0.072
_refine_ls_extinction_method none
_refine_ls_goodness_of_fit_ref 1.025
_refine_ls_hydrogen_treatment constr
_refine_ls_matrix_type full
_refine_ls_number_parameters 270
_refine_ls_number_reflns 5142
_refine_ls_number_restraints 0
_refine_ls_restrained_S_all 1.025
_refine_ls_R_factor_all 0.0604
_refine_ls_R_factor_gt 0.0421
_refine_ls_shift/su_max 0.001
_refine_ls_shift/su_mean 0.000
_refine_ls_structure_factor_coef Fsqd
_refine_ls_weighting_details 'w=1/[\s^2^(Fo^2^)+(0.0426P)^2^+5.0534P] where P=(Fo^2^+2Fc^2^)/3'
_refine_ls_weighting_scheme calc
_refine_ls_wR_factor_gt 0.0967
_refine_ls_wR_factor_ref 0.1060
_reflns_Friedel_coverage 0.000
_reflns_number_gt 4047
_reflns_number_total 5142
_reflns_threshold_expression 'I > 2\s(I)'
_cod_data_source_file d5sc09844k2.cif
_cod_data_source_block Complex_1_Co_100K
_cod_depositor_comments
;
The following automatic conversions were performed:

data item '_exptl_absorpt_correction_type' value 'Multi-scan' was
changed to 'multi-scan' in accordance with the
/home/data/users/saulius/crontab/automatic-downloads/rss-feeds/RSC/lib/dictionaries/cif_core.dic
dictionary named 'cif_core.dic' version 2.4.2 last updated on
2011-04-26.

Automatic conversion script
Id: cif_fix_values 8170 2020-07-09 18:12:32Z antanas 

 Adding full bibliography for 1576984--1576986.cif.
;
_cod_database_code 1576986
_shelx_shelxl_version_number 2018/3
_shelx_space_group_comment
;
The symmetry employed for this shelxl refinement is uniquely defined
by the following loop, which should always be used as a source of
symmetry information in preference to the above space-group names.
They are only intended as comments.
;
_shelx_estimated_absorpt_t_max 0.85
_shelx_estimated_absorpt_t_min 0.79
_olex2_refinement_description
;
1. Fixed Uiso
 At 1.2 times of:
  All C(H) groups, All C(H,H) groups
 At 1.5 times of:
  All C(H,H,H) groups
2. Others
 Fixed Sof: F4(0.5) F5(0.5) F18(0.75) F19(0.75) F1(0.25) F2(0.25) F3(0.5)
 F6(0.5)
3.a Secondary CH2 refined with riding coordinates:
 C5(H5A,H5B), C11(H11A,H11B)
3.b Aromatic/amide H refined with riding coordinates:
 C8(H8), C9(H9), C10(H10), C14(H14), C15(H15), C16(H16), C17(H17)
3.c Idealised Me refined as rotating group:
 C2(H2A,H2B,H2C), C3(H3A,H3B,H3C), C4(H4A,H4B,H4C)
;
_olex2_submission_special_instructions 'No special instructions were received'

loop_
_space_group_symop_operation_xyz
'x, y, z'
'-x, y, -z+1/2'
'x+1/2, y+1/2, z'
'-x+1/2, y+1/2, -z+1/2'
'-x, -y, -z'
'x, -y, z-1/2'
'-x+1/2, -y+1/2, -z'
'x+1/2, -y+1/2, z-1/2'

loop_
_atom_site_label
_atom_site_type_symbol
_atom_site_fract_x
_atom_site_fract_y
_atom_site_fract_z
_atom_site_U_iso_or_equiv
_atom_site_adp_type
_atom_site_occupancy
_atom_site_site_symmetry_order
_atom_site_calc_flag
_atom_site_refinement_flags_posn
_atom_site_refinement_flags_adp
_atom_site_refinement_flags_occupancy
_atom_site_disorder_assembly
_atom_site_disorder_group
Co1 Co 0.500000 0.52085(3) 0.250000 0.01276(9) Uani 1 2 d S T P . .
N1 N 0.39042(7) 0.57897(14) 0.30119(8) 0.0153(3) Uani 1 1 d . . . . .
N2 N 0.54061(8) 0.64940(13) 0.31992(8) 0.0141(3) Uani 1 1 d . . . . .
N3 N 0.45678(8) 0.38093(13) 0.18524(8) 0.0148(3) Uani 1 1 d . . . . .
F4 F 0.8804(4) 0.4515(9) 0.4397(5) 0.080(3) Uani 0.5 1 d . . P . .
F5 F 0.7796(2) 0.5803(4) 0.4206(3) 0.0236(7) Uani 0.5 1 d . . P . .
C1 C 0.35103(9) 0.49308(17) 0.35326(10) 0.0184(3) Uani 1 1 d . . . . .
C2 C 0.27576(10) 0.54846(18) 0.36973(12) 0.0247(4) Uani 1 1 d . . . . .
H2A H 0.256868 0.500118 0.409417 0.037 Uiso 1 1 calc R U . . .
H2B H 0.241209 0.544880 0.324040 0.037 Uiso 1 1 calc R U . . .
H2C H 0.282405 0.634803 0.385972 0.037 Uiso 1 1 calc R U . . .
C3 C 0.40204(11) 0.47550(19) 0.42837(11) 0.0239(4) Uani 1 1 d . . . . .
H3A H 0.448584 0.440734 0.417628 0.036 Uiso 1 1 calc R U . . .
H3B H 0.379087 0.418894 0.461230 0.036 Uiso 1 1 calc R U . . .
H3C H 0.410389 0.555849 0.453321 0.036 Uiso 1 1 calc R U . . .
C4 C 0.33749(10) 0.36297(17) 0.31648(11) 0.0226(4) Uani 1 1 d . . . . .
H4A H 0.383957 0.327012 0.306442 0.034 Uiso 1 1 calc R U . . .
H4B H 0.305473 0.371405 0.269257 0.034 Uiso 1 1 calc R U . . .
H4C H 0.314523 0.308739 0.350634 0.034 Uiso 1 1 calc R U . . .
C5 C 0.65803(9) 0.60920(17) 0.27048(10) 0.0172(3) Uani 1 1 d . . . . .
H5A H 0.697535 0.665275 0.258925 0.021 Uiso 1 1 calc R U . . .
H5B H 0.680500 0.532047 0.292179 0.021 Uiso 1 1 calc R U . . .
C6 C 0.61437(9) 0.67155(15) 0.32817(10) 0.0156(3) Uani 1 1 d . . . . .
C7 C 0.49618(9) 0.70817(15) 0.36544(10) 0.0155(3) Uani 1 1 d . . . . .
C8 C 0.52602(10) 0.78242(16) 0.42635(10) 0.0188(3) Uani 1 1 d . . . . .
H8 H 0.495371 0.819995 0.458715 0.023 Uiso 1 1 calc R U . . .
C9 C 0.60252(10) 0.79993(16) 0.43838(10) 0.0195(3) Uani 1 1 d . . . . .
H9 H 0.623816 0.846632 0.480116 0.023 Uiso 1 1 calc R U . . .
C10 C 0.64657(10) 0.74711(16) 0.38758(11) 0.0188(3) Uani 1 1 d . . . . .
H10 H 0.697416 0.762140 0.393200 0.023 Uiso 1 1 calc R U . . .
C11 C 0.41394(9) 0.69957(16) 0.34073(10) 0.0169(3) Uani 1 1 d . . . . .
H11A H 0.387811 0.708560 0.385500 0.020 Uiso 1 1 calc R U . . .
H11B H 0.399341 0.769564 0.306584 0.020 Uiso 1 1 calc R U . . .
C12 C 0.47629(9) 0.26460(15) 0.21480(10) 0.0148(3) Uani 1 1 d . . . . .
C13 C 0.45197(10) 0.15021(16) 0.18004(11) 0.0188(3) Uani 1 1 d . . . . .
C14 C 0.47683(11) 0.03426(17) 0.21665(12) 0.0260(4) Uani 1 1 d . . . . .
H14 H 0.461021 -0.042341 0.194422 0.031 Uiso 1 1 calc R U . . .
C15 C 0.40348(10) 0.15703(17) 0.11139(11) 0.0215(4) Uani 1 1 d . . . . .
H15 H 0.386239 0.083762 0.085978 0.026 Uiso 1 1 calc R U . . .
C16 C 0.38217(10) 0.27401(18) 0.08274(11) 0.0208(4) Uani 1 1 d . . . . .
H16 H 0.349226 0.280462 0.038221 0.025 Uiso 1 1 calc R U . . .
C17 C 0.41003(10) 0.38334(17) 0.12052(10) 0.0181(3) Uani 1 1 d . . . . .
H17 H 0.395352 0.461456 0.099654 0.022 Uiso 1 1 calc R U . . .
F18 F 0.80883(15) 0.4475(3) 0.32432(11) 0.0534(7) Uani 0.75 1 d . . P . .
F19 F 0.79041(14) 0.3653(2) 0.43849(16) 0.0584(6) Uani 0.75 1 d . . P . .
B1 B 0.81587(13) 0.4703(2) 0.40107(14) 0.0274(5) Uani 1 1 d . . . . .
F1 F 0.7710(4) 0.3823(6) 0.3668(7) 0.082(3) Uani 0.25 1 d . . P . .
F2 F 0.8316(6) 0.5451(17) 0.3419(11) 0.172(9) Uani 0.25 1 d . . P . .
F3 F 0.8920(3) 0.4835(8) 0.4272(5) 0.0421(16) Uani 0.5 1 d . . P . .
F6 F 0.7763(6) 0.5627(8) 0.4224(6) 0.135(4) Uani 0.5 1 d . . P . .

loop_
_atom_site_aniso_label
_atom_site_aniso_U_11
_atom_site_aniso_U_22
_atom_site_aniso_U_33
_atom_site_aniso_U_23
_atom_site_aniso_U_13
_atom_site_aniso_U_12
Co1 0.01298(15) 0.01045(14) 0.01437(16) 0.000 -0.00044(11) 0.000
N1 0.0133(6) 0.0141(7) 0.0185(7) 0.0004(5) 0.0014(5) -0.0014(5)
N2 0.0141(6) 0.0110(6) 0.0169(7) 0.0001(5) 0.0008(5) 0.0008(5)
N3 0.0150(6) 0.0132(6) 0.0162(7) 0.0002(5) 0.0015(5) -0.0002(5)
F4 0.090(6) 0.089(6) 0.048(3) -0.039(4) -0.049(4) 0.071(4)
F5 0.0228(15) 0.0109(12) 0.035(2) -0.0059(12) -0.0062(14) 0.0117(11)
C1 0.0164(7) 0.0184(8) 0.0216(8) 0.0010(6) 0.0066(6) -0.0011(6)
C2 0.0190(8) 0.0239(9) 0.0330(11) -0.0003(8) 0.0107(8) -0.0007(7)
C3 0.0257(9) 0.0256(9) 0.0214(9) 0.0043(7) 0.0071(7) 0.0004(7)
C4 0.0226(9) 0.0182(8) 0.0282(10) 0.0015(7) 0.0083(7) -0.0026(7)
C5 0.0123(7) 0.0176(8) 0.0213(9) -0.0013(6) -0.0007(6) -0.0003(6)
C6 0.0139(7) 0.0132(7) 0.0191(8) 0.0006(6) -0.0012(6) -0.0003(6)
C7 0.0170(7) 0.0116(7) 0.0179(8) 0.0009(6) 0.0019(6) 0.0015(6)
C8 0.0228(8) 0.0151(8) 0.0185(8) -0.0019(6) 0.0027(7) 0.0015(6)
C9 0.0236(8) 0.0152(8) 0.0182(8) -0.0011(6) -0.0040(7) -0.0015(6)
C10 0.0165(8) 0.0153(8) 0.0232(9) 0.0004(7) -0.0035(7) -0.0011(6)
C11 0.0147(7) 0.0151(8) 0.0212(9) -0.0015(6) 0.0033(6) 0.0003(6)
C12 0.0144(7) 0.0133(7) 0.0168(8) -0.0006(6) 0.0023(6) -0.0011(6)
C13 0.0219(8) 0.0141(8) 0.0205(9) -0.0017(6) 0.0030(7) -0.0018(6)
C14 0.0349(10) 0.0135(8) 0.0288(10) -0.0026(7) 0.0004(8) -0.0023(7)
C15 0.0241(9) 0.0190(8) 0.0212(9) -0.0047(7) 0.0015(7) -0.0064(7)
C16 0.0199(8) 0.0248(9) 0.0170(8) -0.0023(7) -0.0010(7) -0.0040(7)
C17 0.0185(8) 0.0179(8) 0.0173(8) 0.0000(6) -0.0003(6) -0.0016(6)
F18 0.0643(16) 0.0670(16) 0.0238(10) -0.0139(10) -0.0166(10) 0.0418(13)
F19 0.0626(14) 0.0368(12) 0.0773(17) 0.0075(11) 0.0142(13) -0.0013(10)
B1 0.0291(11) 0.0220(10) 0.0289(11) -0.0053(9) -0.0061(9) 0.0051(9)
F1 0.047(4) 0.026(3) 0.157(9) -0.021(5) -0.055(5) 0.004(3)
F2 0.081(7) 0.203(15) 0.217(16) 0.181(14) -0.051(9) -0.053(9)
F3 0.0147(13) 0.045(3) 0.065(4) -0.022(2) -0.0041(18) 0.0010(18)
F6 0.136(6) 0.121(6) 0.124(6) -0.086(5) -0.084(5) 0.100(5)

loop_
_atom_type_symbol
_atom_type_description
_atom_type_scat_dispersion_real
_atom_type_scat_dispersion_imag
_atom_type_scat_source
C C 0.0033 0.0016 'International Tables Vol C Tables 4.2.6.8 and 6.1.1.4'
H H 0.0000 0.0000 'International Tables Vol C Tables 4.2.6.8 and 6.1.1.4'
B B 0.0013 0.0007 'International Tables Vol C Tables 4.2.6.8 and 6.1.1.4'
Co Co 0.3494 0.9721 'International Tables Vol C Tables 4.2.6.8 and 6.1.1.4'
F F 0.0171 0.0103 'International Tables Vol C Tables 4.2.6.8 and 6.1.1.4'
N N 0.0061 0.0033 'International Tables Vol C Tables 4.2.6.8 and 6.1.1.4'

loop_
_geom_angle_atom_site_label_1
_geom_angle_atom_site_label_2
_geom_angle_atom_site_label_3
_geom_angle
_geom_angle_site_symmetry_1
_geom_angle_site_symmetry_3
_geom_angle_publ_flag
N1 Co1 N1 149.79(7) . 2_655 ?
N2 Co1 N1 81.30(5) 2_655 2_655 ?
N2 Co1 N1 77.43(5) . 2_655 ?
N2 Co1 N1 81.30(5) . . ?
N2 Co1 N1 77.43(5) 2_655 . ?
N2 Co1 N2 89.91(8) . 2_655 ?
N2 Co1 N3 175.51(6) 2_655 2_655 ?
N2 Co1 N3 93.70(6) 2_655 . ?
N2 Co1 N3 93.71(6) . 2_655 ?
N2 Co1 N3 175.51(6) . . ?
N3 Co1 N1 105.74(5) . 2_655 ?
N3 Co1 N1 105.74(5) 2_655 . ?
N3 Co1 N1 96.88(5) . . ?
N3 Co1 N1 96.88(5) 2_655 2_655 ?
N3 Co1 N3 82.81(8) . 2_655 ?
C1 N1 Co1 123.32(10) . . ?
C5 N1 Co1 100.03(10) 2_655 . ?
C5 N1 C1 111.41(13) 2_655 . ?
C5 N1 C11 108.68(13) 2_655 . ?
C11 N1 Co1 101.11(9) . . ?
C11 N1 C1 110.99(13) . . ?
C6 N2 Co1 119.52(11) . . ?
C6 N2 C7 120.62(15) . . ?
C7 N2 Co1 119.57(11) . . ?
C12 N3 Co1 112.84(11) . . ?
C17 N3 Co1 130.27(12) . . ?
C17 N3 C12 116.82(15) . . ?
N1 C1 C2 111.95(14) . . ?
N1 C1 C3 108.13(14) . . ?
N1 C1 C4 110.22(14) . . ?
C3 C1 C2 110.03(15) . . ?
C4 C1 C2 108.60(15) . . ?
C4 C1 C3 107.84(15) . . ?
C1 C2 H2A 109.5 . . ?
C1 C2 H2B 109.5 . . ?
C1 C2 H2C 109.5 . . ?
H2A C2 H2B 109.5 . . ?
H2A C2 H2C 109.5 . . ?
H2B C2 H2C 109.5 . . ?
C1 C3 H3A 109.5 . . ?
C1 C3 H3B 109.5 . . ?
C1 C3 H3C 109.5 . . ?
H3A C3 H3B 109.5 . . ?
H3A C3 H3C 109.5 . . ?
H3B C3 H3C 109.5 . . ?
C1 C4 H4A 109.5 . . ?
C1 C4 H4B 109.5 . . ?
C1 C4 H4C 109.5 . . ?
H4A C4 H4B 109.5 . . ?
H4A C4 H4C 109.5 . . ?
H4B C4 H4C 109.5 . . ?
N1 C5 H5A 109.4 2_655 . ?
N1 C5 H5B 109.4 2_655 . ?
N1 C5 C6 111.05(13) 2_655 . ?
H5A C5 H5B 108.0 . . ?
C6 C5 H5A 109.4 . . ?
C6 C5 H5B 109.4 . . ?
N2 C6 C5 116.35(15) . . ?
N2 C6 C10 120.35(16) . . ?
C10 C6 C5 123.30(15) . . ?
N2 C7 C8 120.78(15) . . ?
N2 C7 C11 116.14(15) . . ?
C8 C7 C11 122.74(15) . . ?
C7 C8 H8 120.5 . . ?
C7 C8 C9 119.02(16) . . ?
C9 C8 H8 120.5 . . ?
C8 C9 H9 120.4 . . ?
C10 C9 C8 119.29(16) . . ?
C10 C9 H9 120.4 . . ?
C6 C10 H10 120.2 . . ?
C9 C10 C6 119.59(16) . . ?
C9 C10 H10 120.2 . . ?
N1 C11 C7 113.93(13) . . ?
N1 C11 H11A 108.8 . . ?
N1 C11 H11B 108.8 . . ?
C7 C11 H11A 108.8 . . ?
C7 C11 H11B 108.8 . . ?
H11A C11 H11B 107.7 . . ?
N3 C12 C12 115.76(9) . 2_655 ?
N3 C12 C13 123.82(16) . . ?
C13 C12 C12 120.42(10) . 2_655 ?
C12 C13 C14 118.41(16) . . ?
C12 C13 C15 117.50(16) . . ?
C15 C13 C14 124.09(16) . . ?
C13 C14 H14 119.4 . . ?
C14 C14 C13 121.16(11) 2_655 . ?
C14 C14 H14 119.4 2_655 . ?
C13 C15 H15 120.6 . . ?
C16 C15 C13 118.72(16) . . ?
C16 C15 H15 120.6 . . ?
C15 C16 H16 120.0 . . ?
C15 C16 C17 119.99(17) . . ?
C17 C16 H16 120.0 . . ?
N3 C17 C16 123.12(16) . . ?
N3 C17 H17 118.4 . . ?
C16 C17 H17 118.4 . . ?
F1 F18 B1 60.7(4) . . ?
F2 F18 B1 65.3(8) . . ?
F2 F18 F1 122.2(10) . . ?
F1 F19 B1 59.5(4) . . ?
F4 B1 F5 114.9(5) . . ?
F4 B1 F18 117.7(4) . . ?
F4 B1 F19 87.7(4) . . ?
F4 B1 F1 126.5(5) . . ?
F4 B1 F2 103.4(6) . . ?
F4 B1 F3 19.3(6) . . ?
F5 B1 F3 108.0(4) . . ?
F18 B1 F5 113.5(3) . . ?
F18 B1 F19 109.1(2) . . ?
F18 B1 F2 49.5(9) . . ?
F18 B1 F3 108.3(4) . . ?
F19 B1 F5 110.8(3) . . ?
F19 B1 F3 106.9(4) . . ?
F1 B1 F5 114.3(4) . . ?
F1 B1 F18 56.4(5) . . ?
F1 B1 F19 55.9(5) . . ?
F1 B1 F2 103.3(9) . . ?
F1 B1 F3 137.6(5) . . ?
F2 B1 F5 81.5(10) . . ?
F2 B1 F19 158.6(9) . . ?
F2 B1 F3 84.7(6) . . ?
F6 B1 F4 117.4(6) . . ?
F6 B1 F5 7.2(7) . . ?
F6 B1 F18 115.5(5) . . ?
F6 B1 F19 103.8(6) . . ?
F6 B1 F1 109.2(6) . . ?
F6 B1 F2 87.5(9) . . ?
F6 B1 F3 112.7(6) . . ?
F18 F1 F19 123.2(5) . . ?
F18 F1 B1 62.9(4) . . ?
F19 F1 B1 64.5(4) . . ?
F18 F2 B1 65.2(5) . . ?

loop_
_geom_bond_atom_site_label_1
_geom_bond_atom_site_label_2
_geom_bond_distance
_geom_bond_site_symmetry_2
_geom_bond_publ_flag
Co1 N1 2.3581(14) 2_655 ?
Co1 N1 2.3580(14) . ?
Co1 N2 1.9208(14) 2_655 ?
Co1 N2 1.9208(14) . ?
Co1 N3 1.9726(14) . ?
Co1 N3 1.9726(14) 2_655 ?
N1 C1 1.525(2) . ?
N1 C5 1.484(2) 2_655 ?
N1 C11 1.491(2) . ?
N2 C6 1.350(2) . ?
N2 C7 1.352(2) . ?
N3 C12 1.366(2) . ?
N3 C17 1.337(2) . ?
F4 B1 1.299(8) . ?
F5 B1 1.398(5) . ?
C1 C2 1.544(2) . ?
C1 C3 1.533(3) . ?
C1 C4 1.528(3) . ?
C2 H2A 0.9600 . ?
C2 H2B 0.9600 . ?
C2 H2C 0.9600 . ?
C3 H3A 0.9600 . ?
C3 H3B 0.9600 . ?
C3 H3C 0.9600 . ?
C4 H4A 0.9600 . ?
C4 H4B 0.9600 . ?
C4 H4C 0.9600 . ?
C5 H5A 0.9700 . ?
C5 H5B 0.9700 . ?
C5 C6 1.510(2) . ?
C6 C10 1.388(2) . ?
C7 C8 1.386(2) . ?
C7 C11 1.507(2) . ?
C8 H8 0.9300 . ?
C8 C9 1.392(3) . ?
C9 H9 0.9300 . ?
C9 C10 1.384(3) . ?
C10 H10 0.9300 . ?
C11 H11A 0.9700 . ?
C11 H11B 0.9700 . ?
C12 C12 1.422(3) 2_655 ?
C12 C13 1.403(2) . ?
C13 C14 1.433(3) . ?
C13 C15 1.410(3) . ?
C14 C14 1.360(4) 2_655 ?
C14 H14 0.9300 . ?
C15 H15 0.9300 . ?
C15 C16 1.374(3) . ?
C16 H16 0.9300 . ?
C16 C17 1.398(2) . ?
C17 H17 0.9300 . ?
F18 B1 1.362(3) . ?
F18 F1 1.274(11) . ?
F18 F2 1.140(18) . ?
F19 B1 1.397(3) . ?
F19 F1 1.281(11) . ?
B1 F1 1.334(6) . ?
B1 F2 1.363(10) . ?
B1 F3 1.411(6) . ?
B1 F6 1.293(8) . ?

loop_
_geom_torsion_atom_site_label_1
_geom_torsion_atom_site_label_2
_geom_torsion_atom_site_label_3
_geom_torsion_atom_site_label_4
_geom_torsion
_geom_torsion_site_symmetry_1
_geom_torsion_site_symmetry_2
_geom_torsion_site_symmetry_3
_geom_torsion_site_symmetry_4
_geom_torsion_publ_flag
Co1 N1 C1 C2 -172.77(12) . . . . ?
Co1 N1 C1 C3 65.86(17) . . . . ?
Co1 N1 C1 C4 -51.79(18) . . . . ?
Co1 N1 C11 C7 -26.44(15) . . . . ?
Co1 N2 C6 C5 11.0(2) . . . . ?
Co1 N2 C6 C10 -168.48(13) . . . . ?
Co1 N2 C7 C8 167.24(13) . . . . ?
Co1 N2 C7 C11 -19.25(19) . . . . ?
Co1 N3 C12 C12 -0.4(2) . . . 2_655 ?
Co1 N3 C12 C13 179.17(13) . . . . ?
Co1 N3 C17 C16 -177.50(13) . . . . ?
N1 C5 C6 N2 23.1(2) 2_655 . . . ?
N1 C5 C6 C10 -157.48(16) 2_655 . . . ?
N2 C6 C10 C9 -0.1(3) . . . . ?
N2 C7 C8 C9 2.5(3) . . . . ?
N2 C7 C11 N1 32.8(2) . . . . ?
N3 C12 C13 C14 179.62(17) . . . . ?
N3 C12 C13 C15 -1.2(3) . . . . ?
F4 B1 F1 F18 -101.7(7) . . . . ?
F4 B1 F1 F19 55.8(9) . . . . ?
F4 B1 F2 F18 115.2(6) . . . . ?
F5 B1 F1 F18 103.0(4) . . . . ?
F5 B1 F1 F19 -99.4(4) . . . . ?
F5 B1 F2 F18 -131.2(6) . . . . ?
C1 N1 C11 C7 106.01(16) . . . . ?
C5 N1 C1 C2 -53.98(19) 2_655 . . . ?
C5 N1 C1 C3 -175.35(14) 2_655 . . . ?
C5 N1 C1 C4 67.00(18) 2_655 . . . ?
C5 N1 C11 C7 -131.14(15) 2_655 . . . ?
C5 C6 C10 C9 -179.49(16) . . . . ?
C6 N2 C7 C8 -6.5(2) . . . . ?
C6 N2 C7 C11 167.02(15) . . . . ?
C7 N2 C6 C5 -175.31(15) . . . . ?
C7 N2 C6 C10 5.3(2) . . . . ?
C7 C8 C9 C10 2.6(3) . . . . ?
C8 C7 C11 N1 -153.86(16) . . . . ?
C8 C9 C10 C6 -3.8(3) . . . . ?
C11 N1 C1 C2 67.27(18) . . . . ?
C11 N1 C1 C3 -54.09(17) . . . . ?
C11 N1 C1 C4 -171.74(14) . . . . ?
C11 C7 C8 C9 -170.55(16) . . . . ?
C12 N3 C17 C16 -0.9(2) . . . . ?
C12 C12 C13 C14 -0.8(3) 2_655 . . . ?
C12 C12 C13 C15 178.34(19) 2_655 . . . ?
C12 C13 C14 C14 -0.3(4) . . . 2_655 ?
C12 C13 C15 C16 -0.6(3) . . . . ?
C13 C15 C16 C17 1.6(3) . . . . ?
C14 C13 C15 C16 178.47(18) . . . . ?
C15 C13 C14 C14 -179.4(2) . . . 2_655 ?
C15 C16 C17 N3 -0.9(3) . . . . ?
C17 N3 C12 C12 -177.62(18) . . . 2_655 ?
C17 N3 C12 C13 2.0(2) . . . . ?
F18 B1 F1 F19 157.6(5) . . . . ?
F19 B1 F1 F18 -157.6(5) . . . . ?
F19 B1 F2 F18 -4(2) . . . . ?
B1 F18 F1 F19 -24.3(5) . . . . ?
B1 F19 F1 F18 24.0(5) . . . . ?
F1 F18 B1 F4 117.3(6) . . . . ?
F1 F18 B1 F5 -104.5(4) . . . . ?
F1 F18 B1 F19 19.6(4) . . . . ?
F1 F18 B1 F2 -158.7(9) . . . . ?
F1 F18 B1 F3 135.6(5) . . . . ?
F1 F18 B1 F6 -96.9(7) . . . . ?
F1 F18 F2 B1 21.9(8) . . . . ?
F1 F19 B1 F4 -138.3(6) . . . . ?
F1 F19 B1 F5 106.0(5) . . . . ?
F1 F19 B1 F18 -19.7(5) . . . . ?
F1 F19 B1 F2 -16(2) . . . . ?
F1 F19 B1 F3 -136.6(6) . . . . ?
F1 F19 B1 F6 104.0(6) . . . . ?
F1 B1 F2 F18 -18.1(8) . . . . ?
F2 F18 B1 F4 -84.0(9) . . . . ?
F2 F18 B1 F5 54.3(9) . . . . ?
F2 F18 B1 F19 178.3(9) . . . . ?
F2 F18 B1 F1 158.7(9) . . . . ?
F2 F18 B1 F3 -65.7(9) . . . . ?
F2 F18 B1 F6 61.9(9) . . . . ?
F2 F18 F1 F19 -47.2(10) . . . . ?
F2 F18 F1 B1 -22.9(8) . . . . ?
F2 B1 F1 F18 16.5(9) . . . . ?
F2 B1 F1 F19 174.0(9) . . . . ?
F3 B1 F1 F18 -80.4(9) . . . . ?
F3 B1 F1 F19 77.2(10) . . . . ?
F3 B1 F2 F18 119.7(7) . . . . ?
F6 B1 F1 F18 108.4(6) . . . . ?
F6 B1 F1 F19 -94.0(6) . . . . ?
F6 B1 F2 F18 -127.2(7) . . . . ?
